data_2009912
loop_
_publ_author_name
'Begum, N. S.'
'Bandodakar, B. S.'
'Nagendrappa, G.'

_publ_section_title
;
 Dichloro(1-trimethylsilyl-1,5-cyclooctadiene)palladium(II)
;
_journal_issue 8
_journal_name_full 'Acta Crystallographica Section C'
_journal_page_first 1227
_journal_page_last 1231
_journal_paper_doi 10.1107/S0108270194000454
_journal_volume 50
_journal_year 1994
_chemical_formula_moiety 'C11 H20 Si1,Cl2 Pd1'
_chemical_formula_sum 'C11 H20 Cl2 Pd Si'
_chemical_formula_weight 357.5
_symmetry_cell_setting monoclinic
_symmetry_space_group_name_Hall '-P 2yab'
_symmetry_space_group_name_H-M 'P 1 21/a 1'
_atom_type_scat_source IntTabIV
_cell_angle_alpha 90.
_cell_angle_beta 93.010(10)
_cell_angle_gamma 90.
_cell_formula_units_Z 8
_cell_length_a 12.5360(10)
_cell_length_b 12.867(2)
_cell_length_c 17.759(2)
_cell_measurement_reflns_used 25
_cell_measurement_temperature 293
_cell_measurement_theta_max 15.0
_cell_measurement_theta_min 9.0
_cell_volume 2860.6(6)
_diffrn_measurement_device 'Enraf-Nonius CAD-4'
_diffrn_measurement_method '\w/2\q mode'
_diffrn_radiation_type MoK\a
_diffrn_radiation_wavelength 0.71079
_diffrn_reflns_av_R_equivalents 0.04
_diffrn_reflns_limit_h_max 14
_diffrn_reflns_limit_h_min 0
_diffrn_reflns_limit_k_max 15
_diffrn_reflns_limit_k_min 0
_diffrn_reflns_limit_l_max 21
_diffrn_reflns_limit_l_min -21
_diffrn_reflns_number 4958
_diffrn_reflns_theta_max 25
_diffrn_standards_decay_% 2
_diffrn_standards_interval_time 60
_diffrn_standards_number 3
_exptl_absorpt_coefficient_mu 166
_exptl_absorpt_correction_type none
_exptl_crystal_colour Colourless
_exptl_crystal_density_diffrn 1.659
_exptl_crystal_density_meas 1.657
_exptl_crystal_density_method 'flotation in aqueous KI solution'
_exptl_crystal_description Rectangular
_exptl_crystal_size_max 0.275
_exptl_crystal_size_mid 0.275
_exptl_crystal_size_min 0.025
_refine_diff_density_max 0.66
_refine_diff_density_min -0.57
_refine_ls_goodness_of_fit_obs 0.89
_refine_ls_hydrogen_treatment noref
_refine_ls_number_parameters 457
_refine_ls_number_reflns 4275
_refine_ls_R_factor_obs 0.037
_refine_ls_shift/esd_max 0.08
_refine_ls_structure_factor_coef F
_refine_ls_weighting_details 'w = 1/[\s^2^|F~o~| + 0.0033|F~o~|^2^]'
_refine_ls_weighting_scheme calc
_refine_ls_wR_factor_obs 0.044
_reflns_number_observed 4275
_reflns_number_total 4284
_reflns_observed_criterion I>1.5\s(I)
_cod_data_source_file ab1098.cif
_cod_data_source_block ab1098_structure_1_of_1
_cod_depositor_comments
;
The following automatic conversions were performed:

'_refine_ls_weighting_scheme' value '1/[\s^2^|F~o~| +
0.0033|F~o~|^2^]' was changed to 'calc'. New tag
'_refine_ls_weighting_details' was created. The value of the new tag
was set to 'w = 1/[\s^2^|F~o~| + 0.0033|F~o~|^2^]'.

Automatic conversion script
Id: cif_fix_values 3143 2015-03-26 13:38:13Z robertas 
;
_cod_original_cell_volume 2860.7(3)
_cod_original_sg_symbol_H-M 'P 21/a'
_cod_original_formula_sum 'C11 H20 Cl2 Pd1 Si1'
_cod_database_code 2009912

loop_
_atom_site_label
_atom_site_fract_x
_atom_site_fract_y
_atom_site_fract_z
_atom_site_U_iso_or_equiv
PdA .49650(10) .13680(10) .15390(10) .02820(10)
Cl(1A) .61700(10) .06880(10) .07220(10) .04530(10)
Cl(2A) .57450(10) .03970(10) .25010(10) .05110(10)
SiA .48030(10) .24970(10) .33580(10) .03710(10)
C(1A) .4183(3) .2468(3) .2348(2) .03130(10)
C(2A) .3469(4) .1678(4) .2122(3) .03410(10)
C(3A) .2541(4) .1805(4) .1555(3) .0416(2)
C(4A) .2781(4) .1441(4) .0762(3) .0433(2)
C(5A) .3909(4) .1680(4) .0547(3) .0376(2)
C(6A) .4470(3) .2559(3) .0714(2) .03770(10)
C(7A) .4027(4) .3516(4) .1085(3) .0445(2)
C(8A) .4214(5) .3514(4) .1964(3) .0438(2)
C(9A) .4224(6) .3695(4) .3761(4) .0690(2)
C(10A) .4341(5) .1363(4) .3910(3) .0596(2)
C(11A) .6301(4) .2644(4) .3407(3) .0547(2)
PdB .77990(10) .15170(10) .80340(10) .03100(10)
Cl(1B) .84400(10) .03670(10) .71810(10) .05900(10)
Cl(2B) .90330(10) .08800(10) .89380(10) .05310(10)
SiB .74940(10) .24390(10) .61330(10) .04040(10)
C(1B) .6968(3) .2511(3) .7125(2) .03130(10)
C(2B) .6256(4) .1804(3) .7389(3) .03280(10)
C(3B) .5398(3) .2047(4) .7935(3) .0397(2)
C(4B) .5706(4) .1767(4) .8745(3) .0425(2)
C(5B) .6856(4) .2018(4) .8968(3) .0398(2)
C(6B) .7423(4) .2870(4) .8733(3) .03960(10)
C(7B) .6958(4) .3750(4) .8282(3) .0440(2)
C(8B) .7010(4) .3624(4) .7427(3) .0395(2)
C(9B) .8961(4) .2578(5) .6127(3) .0653(2)
C(10B) .6892(6) .3583(5) .5621(3) .0666(2)
C(11B) .7001(5) .1256(5) .5628(3) .0664(2)
Pd1* .4959 .3635 .1555 .0266
Cl(1A)* .6168 .4301 .0723 .0432
Cl(2A)* .5747 .4576 .2523 .0467
C(2A)* .3483 .3341 .2135 .0585
C(3A)* .2522 .3200 .1543 .0316
C(4A)* .2797 .3575 .0748 .0358
C(5A)* .3915 .3337 .0536 .0577
C(7A)* .4048 .1474 .1072 .0618
C(8A)* .4234 .1475 .1962 .0354
Pd2* .7805 .3475 .8041 .0289
Cl(2B)* .9042 .4087 .8976 .0445
Cl(1B)* .8464 .4586 .7163 .0566
C(2B)* .6249 .3214 .7374 .0519
C(3B)* .5369 .2951 .7929 .0032
C(4B)* .5710 .3234 .8760 .0558
C(5B)* .6866 .2930 .8979 .0361
C(6B)* .7405 .2238 .8745 .0177
C(7B)* .6974 .1245 .8280 .0619
C(8B)* .7017 .1374 .7420 .0394
H2A .3528 .1175 .2530 .0257
H31A .2348 .2429 .1462 .0222
H32A .7035 .3595 .1623 .0393
H41A .7170 .3279 .0208 .0876
H42A .2707 .0791 .0584 .0861
H5A .4212 .1284 .0090 .0283
H6A .4977 .2709 .0428 .0211
H71A .4431 .3855 .0866 .0229
H72A .3268 .3604 .0755 .0748
H81A .5003 .3728 .1879 .0373
H82A .3969 .3838 .2193 .0902
H91A .4486 .3778 .4304 .0715
H92A .4410 .4119 .3661 .0268
H93A .3422 .3666 .3918 1.337
H101A .4523 .1527 .4511 .0908
H102A .4469 .0962 .3855 .0534
H103A .3589 .1408 .4101 1.359
H111A .6478 .2287 .3329 .0289
H112A .6524 .2719 .3970 1.082
H113A .5998 .2939 .3028 1.699
H2B .8806 -.3779 .2962 .0329
H31B .5094 -.1772 .2208 .0398
H32B .6813 .3227 .3591 1.584
H41B .4725 -.2251 .0761 .0922
H42B .4420 -.1106 .0933 .0934
H5B .7149 .1688 -.0569 .0315
H6B .6958 -.2037 .0938 1.060
H7B .7614 -.0942 .1515 .0438
H72B .8884 -.1250 .1448 1.263
H81B .7232 -.1340 .2490 .0534
H82B .8526 -.1061 .2887 .0743
H91B .5881 -.2330 .4281 .0752
H92B .5773 .7089 .3635 .0718
H93B .5877 .8195 .3625 .0889
H101B .8071 -.1359 .4679 .0764
H102B .7867 -.0855 .4241 .0964
H103B .8872 -.1391 .4537 1.278
H111B .7934 -.3649 .4751 .0491
H112B .7609 .5745 .4394 1.117
H113B .8701 .6259 .4561 1.499

loop_
_geom_angle_atom_site_label_1
_geom_angle_atom_site_label_2
_geom_angle_atom_site_label_3
_geom_angle
_geom_angle_publ_flag
Cl(1A) PdA Cl(2A) 89.70(10) yes
Cl(1A) PdA C(1A) 161.00(10) yes
Cl(1A) PdA C(2A) 162.00(10) yes
Cl(1A) PdA C(5A) 87.20(10) yes
Cl(1A) PdA C(6A) 90.90(10) yes
Cl(2A) PdA C(1A) 92.80(10) yes
Cl(2A) PdA C(2A) 95.00(10) yes
Cl(2A) PdA C(5A) 156.50(10) yes
Cl(2A) PdA C(6A) 167.30(10) yes
C(1A) PdA C(2A) 36.2(2) yes
C(1A) PdA C(5A) 97.6(2) yes
C(1A) PdA C(6A) 82.60(10) yes
C(2A) PdA C(5A) 81.5(2) yes
C(2A) PdA C(6A) 88.3(2) yes
C(5A) PdA C(6A) 36.1(2) yes
C(1A) SiA C(9A) 103.2(2) yes
C(1A) SiA C(10A) 110.8(2) yes
C(1A) SiA C(11A) 113.5(2) yes
C(9A) SiA C(10A) 107.9(3) yes
C(9A) SiA C(11A) 107.9(3) yes
C(10A) SiA C(11A) 113.0(2) yes
PdA C(1A) SiA 115.8(2) yes
PdA C(1A) C(2A) 70.0(3) yes
PdA C(1A) C(8A) 104.3(3) yes
SiA C(1A) C(2A) 120.3(3) yes
SiA C(1A) C(8A) 112.7(3) yes
C(2A) C(1A) C(8A) 123.3(4) yes
PdA C(2A) C(1A) 73.8(3) yes
PdA C(2A) C(3A) 110.4(3) yes
C(1A) C(2A) C(3A) 124.9(4) yes
C(2A) C(3A) C(4A) 113.6(4) yes
C(3A) C(4A) C(5A) 113.7(4) yes
PdA C(5A) C(4A) 107.1(3) yes
PdA C(5A) C(6A) 72.0(3) yes
C(4A) C(5A) C(6A) 126.4(4) yes
PdA C(6A) C(5A) 71.8(3) yes
PdA C(6A) C(7A) 112.1(3) yes
C(5A) C(6A) C(7A) 125.1(4) yes
C(6A) C(7A) C(8A) 113.1(4) yes
C(1A) C(8A) C(7A) 116.5(4) yes
Cl(1B) PdB Cl(2B) 89.10(10) yes
Cl(1B) PdB C(1B) 93.30(10) yes
Cl(1B) PdB C(2B) 95.30(10) yes
Cl(1B) PdB C(5B) 156.20(10) yes
C(10B) SiB C11B 107.2(3) yes
PdB C(1B) SiB 117.4(2) yes
PdB C(1B) C(2B) 70.5(3) yes
PdB C(1B) C(8B) 105.8(3) yes
Cl(1B) PdB C(6B) 167.10(10) yes
Cl(2B) PdB C(1B) 162.90(10) yes
Cl(2B) PdB C(2B) 160.80(10) yes
Cl(2B) PdB C(5B) 86.90(10) yes
Cl(2B) PdB C(6B) 92.50(10) yes
C(1B) PdB C(2B) 35.6(2) yes
C(1B) PdB C(5B) 97.3(2) yes
C(1B) PdB C(6B) 81.5(2) yes
C(2B) PdB C(5B) 81.5(2) yes
C(2B) PdB C(6B) 87.3(2) yes
C(5B) PdB C(6B) 36.7(2) yes
C(1B) SiB C(9B) 113.0(2) yes
C(1B) SiB C(10B) 105.1(2) yes
C(1B) SiB C(11B) 111.2(2) yes
C(9B) SiB C(10B) 107.3(3) yes
C(9B) SiB C(11B) 112.5(3) yes
SiB C(1B) C(2B) 122.9(3) yes
SiB C(1B) C(8B) 111.1(3) yes
C(2B) C(1B) C(8B) 120.8(4) yes
PdB C(2B) C(1B) 73.9(3) yes
PdB C(2B) C(3B) 109.3(3) yes
C(1B) C(2B) C(3B) 125.2(4) yes
C(2B) C(3B) C(4B) 113.8(4) yes
C(3B) C(4B) C(5B) 113.0(4) yes
PdB C(5B) C(4B) 106.6(3) yes
PdB C(5B) C(6B) 72.4(3) yes
C(4B) C(5B) C(6B) 126.1(5) yes
PdB C(6B) C(5B) 70.9(3) yes
PdB C(6B) C(7B) 112.8(3) yes
C(5B) C(6B) C(7B) 124.9(5) yes
C(6B) C(7B) C(8B) 114.7(4) yes
C(1B) C(8B) C(7B) 116.4(4) yes

loop_
_geom_bond_atom_site_label_1
_geom_bond_atom_site_label_2
_geom_bond_distance
_geom_bond_publ_flag
PdA Cl(1A) 2.3200(10) yes
PdA Cl(2A) 2.294(2) yes
PdA C(1A) 2.275(4) yes
PdA C(2A) 2.225(5) yes
PdA C(5A) 2.185(5) yes
PdA C(6A) 2.187(4) yes
SiA C(1A) 1.917(4) yes
SiA C(9A) 1.863(6) yes
SiA C(10A) 1.867(6) yes
SiA C(11A) 1.885(5) yes
C(1A) C(2A) 1.399(6) yes
C(1A) C(8A) 1.510(6) yes
C(2A) C(3A) 1.507(7) yes
C(3A) C(4A) 1.529(7) yes
C(4A) C(5A) 1.515(7) yes
C(5A) C(6A) 1.356(6) yes
C(6A) C(7A) 1.516(6) yes
C(7A) C(8A) 1.566(8) yes
PdB Cl(1B) 2.293(2) yes
PdB Cl(2B) 2.320(2) yes
PdB C(1B) 2.269(4) yes
PdB C(2B) 2.227(5) yes
PdB C(5B) 2.184(5) yes
PdB C(6B) 2.204(5) yes
SiB C(1B) 1.915(4) yes
SiB C(9B) 1.848(5) yes
SiB C(10B) 1.868(7) yes
SiB C(11B) 1.856(6) yes
C(1B) C(2B) 1.374(6) yes
C(1B) C(8B) 1.529(6) yes
C(2B) C(3B) 1.518(7) yes
C(3B) C(4B) 1.513(7) yes
C(4B) C(5B) 1.510(7) yes
C(5B) C(6B) 1.383(7) yes
C(6B) C(7B) 1.488(7) yes
C(7B) C(8B) 1.532(8) yes

loop_
_geom_torsion_atom_site_label_1
_geom_torsion_atom_site_label_2
_geom_torsion_atom_site_label_3
_geom_torsion_atom_site_label_4
_geom_torsion
_geom_torsion_publ_flag
C(1A) C(2A) C(3A) C(4A) 97.7(6) yes
C(2A) C(3A) C(4A) C(5A) -37.0(6) yes
C(3A) C(4A) C(5A) C(6A) -39.4(7) yes
C(4A) C(5A) C(6A) C(7A) -6.3(7) yes
C(5A) C(6A) C(7A) C(8A) 93.2(5) yes
C(6A) C(7A) C(8A) C(1A) -33.9(6) yes
C(2A) C(1A) C(8A) C(7A) -37.9(6) yes
C(1B) C(2B) C(3B) C(4B) -99.2(5) yes
C(2B) C(3B) C(4B) C(5B) 40.6(6) yes
C(3B) C(4B) C(5B) C(6B) 36.3(7) yes
C(4B) C(5B) C(6B) C(7B) 7.0(8) yes
C(5B) C(6B) C(7B) C(8B) -92.2(6) yes
C(6B) C(7B) C(8B) C(1B) 30.4(6) yes
C(2B) C(1B) C(8B) C(7B) 43.3(6) yes
